data_7046101
loop_
_publ_author_name
'Sorg, Jens R.'
'Wehner, Tobias'
'Matthes, Philipp R.'
'Sure, Rebecca'
'Grimme, Stefan'
'Heine, Johanna'
'M\"uller-Buschbaum, Klaus'

_publ_section_title
;
 Bismuth as a versatile cation for luminescence in coordination polymers
 from BiX<sub>3</sub>/4,4'-bipy: understanding of photophysics by quantum
 chemical calculations and structural parallels to lanthanides.
;
_journal_issue 23
_journal_name_full 'Dalton transactions (Cambridge, England : 2003)'
_journal_page_first 7669
_journal_page_last 7681
_journal_paper_doi 10.1039/c8dt00642c
_journal_volume 47
_journal_year 2018
_chemical_formula_moiety 'C10 H8 Bi Br3 N2'
_chemical_formula_sum 'C10 H8 Bi Br3 N2'
_chemical_formula_weight 604.89
_space_group_crystal_system triclinic
_space_group_IT_number 2
_space_group_name_Hall '-P 1'
_space_group_name_H-M_alt 'P -1'
_symmetry_space_group_name_Hall '-P 1'
_symmetry_space_group_name_H-M 'P -1'
_atom_sites_solution_hydrogens geom
_atom_sites_solution_primary direct
_audit_creation_date 2016-06-09
_audit_creation_method
;
Olex2 1.2
(compiled 2016.02.19 svn.r3266 for OlexSys, GUI svn.r5155)
;
_audit_update_record
;
2018-03-28 deposited with the CCDC.
2018-04-25 downloaded from the CCDC.
;
_cell_angle_alpha 114.97(3)
_cell_angle_beta 92.83(3)
_cell_angle_gamma 90.59(3)
_cell_formula_units_Z 2
_cell_length_a 8.0006(16)
_cell_length_b 9.1231(18)
_cell_length_c 10.094(2)
_cell_measurement_reflns_used 7361
_cell_measurement_temperature 100
_cell_measurement_theta_max 28.471
_cell_measurement_theta_min 2.464
_cell_volume 666.7(3)
_computing_cell_refinement 'SAINT v8.34A (Bruker, 2013)'
_computing_data_collection 'APEX2 ver. 2014.9 (Bruker AXS)'
_computing_data_reduction 'SAINT v8.34A (Bruker, 2013)'
_computing_molecular_graphics 'Olex2 (Dolomanov et al., 2009)'
_computing_publication_material 'Olex2 (Dolomanov et al., 2009)'
_computing_structure_refinement 'XL (Sheldrick, 2008)'
_computing_structure_solution 'XT (Sheldrick, 2015)'
_diffrn_ambient_temperature 100
_diffrn_measured_fraction_theta_full 1.000
_diffrn_measured_fraction_theta_max 0.999
_diffrn_measurement_device_type 'Bruker APEX-II CCD'
_diffrn_measurement_method '\w scans'
_diffrn_radiation_type MoK\a
_diffrn_radiation_wavelength 0.71073
_diffrn_reflns_av_R_equivalents 0.0235
_diffrn_reflns_av_unetI/netI 0.0285
_diffrn_reflns_Laue_measured_fraction_full 1.000
_diffrn_reflns_Laue_measured_fraction_max 0.999
_diffrn_reflns_limit_h_max 10
_diffrn_reflns_limit_h_min -10
_diffrn_reflns_limit_k_max 12
_diffrn_reflns_limit_k_min -12
_diffrn_reflns_limit_l_max 13
_diffrn_reflns_limit_l_min -13
_diffrn_reflns_number 10278
_diffrn_reflns_point_group_measured_fraction_full 1.000
_diffrn_reflns_point_group_measured_fraction_max 0.999
_diffrn_reflns_theta_full 25.242
_diffrn_reflns_theta_max 28.485
_diffrn_reflns_theta_min 2.229
_diffrn_standards_number 0
_exptl_absorpt_coefficient_mu 22.186
_exptl_absorpt_correction_T_max 0.7457
_exptl_absorpt_correction_T_min 0.4472
_exptl_absorpt_correction_type analytical
_exptl_absorpt_process_details
;
SADABS-2014/4 (Bruker,2014/4) was used for absorption correction.
wR2(int) was 0.1155 before and 0.0337 after correction.
The Ratio of minimum to maximum transmission is 0.5997.
The \l/2 correction factor is 0.00150.
;
_exptl_crystal_colour 'clear light colourless'
_exptl_crystal_colour_lustre clear
_exptl_crystal_colour_modifier light
_exptl_crystal_colour_primary colourless
_exptl_crystal_density_diffrn 3.013
_exptl_crystal_description block
_exptl_crystal_F_000 540
_exptl_crystal_size_max 0.205
_exptl_crystal_size_mid 0.091
_exptl_crystal_size_min 0.067
_refine_diff_density_max 1.260
_refine_diff_density_min -0.956
_refine_diff_density_rms 0.163
_refine_ls_extinction_method none
_refine_ls_goodness_of_fit_ref 1.066
_refine_ls_hydrogen_treatment constr
_refine_ls_matrix_type full
_refine_ls_number_parameters 145
_refine_ls_number_reflns 3379
_refine_ls_number_restraints 0
_refine_ls_restrained_S_all 1.066
_refine_ls_R_factor_all 0.0216
_refine_ls_R_factor_gt 0.0189
_refine_ls_shift/su_max 0.001
_refine_ls_shift/su_mean 0.000
_refine_ls_structure_factor_coef Fsqd
_refine_ls_weighting_details 'w=1/[\s^2^(Fo^2^)+(0.0161P)^2^+0.5493P] where P=(Fo^2^+2Fc^2^)/3'
_refine_ls_weighting_scheme calc
_refine_ls_wR_factor_gt 0.0407
_refine_ls_wR_factor_ref 0.0415
_reflns_Friedel_coverage 0.000
_reflns_number_gt 3162
_reflns_number_total 3379
_reflns_threshold_expression 'I > 2\s(I)'
_cod_data_source_file c8dt00642c2.cif
_cod_data_source_block compound2
_cod_depositor_comments 'Adding full bibliography for 7046099--7046109.cif.'
_cod_database_code 7046101
_shelx_space_group_comment
;
The symmetry employed for this shelxl refinement is uniquely defined
by the following loop, which should always be used as a source of
symmetry information in preference to the above space-group names.
They are only intended as comments.
;
_olex2_refinement_description
;
1. Fixed Uiso
 At 1.2 times of:
  All C(H) groups
2.a Aromatic/amide H refined with riding coordinates:
 C4(H4), C7(H7), C6(H6), C2(H2), C9(H9), C1(H1), C10(H10), C5(H5)
;
_shelx_shelxl_version_number 2014/7
_olex2_submission_special_instructions 'No special instructions were received'

loop_
_space_group_symop_operation_xyz
'x, y, z'
'-x, -y, -z'

loop_
_atom_site_label
_atom_site_type_symbol
_atom_site_fract_x
_atom_site_fract_y
_atom_site_fract_z
_atom_site_U_iso_or_equiv
_atom_site_adp_type
_atom_site_occupancy
_atom_site_site_symmetry_order
_atom_site_calc_flag
_atom_site_refinement_flags_posn
Bi1 Bi -0.04721(2) 0.39861(2) 0.26227(2) 0.00864(4) Uani 1 1 d .
Br3 Br -0.18993(4) 0.66991(4) 0.52251(4) 0.01325(8) Uani 1 1 d .
Br2 Br -0.25770(4) 0.47096(4) 0.09022(4) 0.01272(7) Uani 1 1 d .
Br1 Br 0.12425(5) 0.19824(4) 0.04125(4) 0.01543(8) Uani 1 1 d .
N2 N 0.7388(4) 1.1824(3) 0.2604(3) 0.0133(6) Uani 1 1 d .
N1 N 0.1476(4) 0.6169(3) 0.2810(3) 0.0110(6) Uani 1 1 d .
C4 C 0.4307(4) 0.7129(4) 0.3070(4) 0.0125(7) Uani 1 1 d .
H4 H 0.5458 0.6988 0.3248 0.015 Uiso 1 1 calc R
C8 C 0.5055(4) 0.9620(4) 0.2750(4) 0.0111(7) Uani 1 1 d .
C7 C 0.4679(5) 1.0535(4) 0.1991(4) 0.0162(8) Uani 1 1 d .
H7 H 0.3606 1.0422 0.1504 0.019 Uiso 1 1 calc R
C3 C 0.3808(4) 0.8456(4) 0.2826(4) 0.0101(7) Uani 1 1 d .
C6 C 0.5859(5) 1.1614(4) 0.1941(4) 0.0163(8) Uani 1 1 d .
H6 H 0.5576 1.2236 0.1413 0.020 Uiso 1 1 calc R
C2 C 0.2098(4) 0.8620(4) 0.2609(4) 0.0121(7) Uani 1 1 d .
H2 H 0.1703 0.9518 0.2456 0.014 Uiso 1 1 calc R
C9 C 0.6654(4) 0.9824(4) 0.3436(4) 0.0126(7) Uani 1 1 d .
H9 H 0.6970 0.9212 0.3965 0.015 Uiso 1 1 calc R
C1 C 0.0985(4) 0.7456(4) 0.2620(4) 0.0115(7) Uani 1 1 d .
H1 H -0.0180 0.7582 0.2485 0.014 Uiso 1 1 calc R
C10 C 0.7768(4) 1.0929(4) 0.3331(4) 0.0129(7) Uani 1 1 d .
H10 H 0.8856 1.1061 0.3797 0.015 Uiso 1 1 calc R
C5 C 0.3116(4) 0.6028(4) 0.3049(4) 0.0128(7) Uani 1 1 d .
H5 H 0.3469 0.5123 0.3211 0.015 Uiso 1 1 calc R

loop_
_atom_site_aniso_label
_atom_site_aniso_U_11
_atom_site_aniso_U_22
_atom_site_aniso_U_33
_atom_site_aniso_U_23
_atom_site_aniso_U_13
_atom_site_aniso_U_12
Bi1 0.00904(7) 0.00800(6) 0.00963(7) 0.00464(5) -0.00046(5) -0.00216(4)
Br3 0.01396(17) 0.01448(16) 0.01172(17) 0.00603(14) -0.00036(13) 0.00131(13)
Br2 0.01340(17) 0.01431(16) 0.01158(17) 0.00672(14) -0.00067(13) 0.00105(13)
Br1 0.01834(18) 0.01361(17) 0.01351(17) 0.00480(14) 0.00122(14) 0.00477(14)
N2 0.0142(15) 0.0120(14) 0.0153(16) 0.0075(13) 0.0006(13) -0.0022(12)
N1 0.0104(14) 0.0122(14) 0.0109(15) 0.0053(12) 0.0012(12) -0.0013(11)
C4 0.0097(16) 0.0133(16) 0.0145(18) 0.0057(15) 0.0009(14) 0.0002(14)
C8 0.0109(17) 0.0083(15) 0.0120(17) 0.0023(14) 0.0014(14) -0.0026(13)
C7 0.0112(18) 0.0179(18) 0.022(2) 0.0118(16) -0.0038(15) -0.0041(15)
C3 0.0126(17) 0.0088(15) 0.0068(16) 0.0014(13) 0.0004(13) -0.0029(13)
C6 0.0164(19) 0.0152(17) 0.022(2) 0.0125(16) -0.0029(16) -0.0028(15)
C2 0.0102(16) 0.0101(16) 0.0162(18) 0.0059(14) 0.0009(14) -0.0005(13)
C9 0.0142(18) 0.0111(16) 0.0126(17) 0.0055(14) -0.0008(14) -0.0025(14)
C1 0.0089(16) 0.0096(15) 0.0161(18) 0.0052(14) 0.0029(14) -0.0004(13)
C10 0.0124(17) 0.0120(16) 0.0133(18) 0.0044(14) 0.0006(14) -0.0013(14)
C5 0.0107(17) 0.0132(16) 0.0187(19) 0.0108(15) -0.0001(14) 0.0005(14)

loop_
_atom_type_symbol
_atom_type_description
_atom_type_scat_dispersion_real
_atom_type_scat_dispersion_imag
_atom_type_scat_source
C C 0.0033 0.0016 'International Tables Vol C Tables 4.2.6.8 and 6.1.1.4'
H H 0.0000 0.0000 'International Tables Vol C Tables 4.2.6.8 and 6.1.1.4'
Bi Bi -4.1077 10.2566 'International Tables Vol C Tables 4.2.6.8 and 6.1.1.4'
Br Br -0.2901 2.4595 'International Tables Vol C Tables 4.2.6.8 and 6.1.1.4'
N N 0.0061 0.0033 'International Tables Vol C Tables 4.2.6.8 and 6.1.1.4'

loop_
_geom_angle_atom_site_label_1
_geom_angle_atom_site_label_2
_geom_angle_atom_site_label_3
_geom_angle
_geom_angle_site_symmetry_1
_geom_angle_site_symmetry_3
Br3 Bi1 Br3 88.54(3) . 2_566
Br2 Bi1 Br3 88.23(3) . .
Br2 Bi1 Br3 176.767(11) . 2_566
Br2 Bi1 Br1 93.82(3) . .
Br1 Bi1 Br3 89.36(3) . 2_566
Br1 Bi1 Br3 169.588(13) . .
N2 Bi1 Br3 93.86(7) 1_445 .
N2 Bi1 Br3 90.29(7) 1_445 2_566
N2 Bi1 Br2 89.97(7) 1_445 .
N2 Bi1 Br1 96.35(7) 1_445 .
N1 Bi1 Br3 88.99(7) . 2_566
N1 Bi1 Br3 82.02(7) . .
N1 Bi1 Br2 90.52(7) . .
N1 Bi1 Br1 87.75(7) . .
N1 Bi1 N2 175.83(9) . 1_445
Bi1 Br3 Bi1 91.46(3) . 2_566
C6 N2 Bi1 122.1(2) . 1_665
C6 N2 C10 117.8(3) . .
C10 N2 Bi1 120.0(2) . 1_665
C1 N1 Bi1 122.8(2) . .
C1 N1 C5 118.3(3) . .
C5 N1 Bi1 118.8(2) . .
C3 C4 H4 120.4 . .
C5 C4 H4 120.4 . .
C5 C4 C3 119.1(3) . .
C7 C8 C3 121.0(3) . .
C7 C8 C9 117.7(3) . .
C9 C8 C3 121.3(3) . .
C8 C7 H7 120.1 . .
C6 C7 C8 119.9(3) . .
C6 C7 H7 120.1 . .
C4 C3 C8 121.0(3) . .
C4 C3 C2 117.8(3) . .
C2 C3 C8 121.2(3) . .
N2 C6 C7 122.7(3) . .
N2 C6 H6 118.6 . .
C7 C6 H6 118.6 . .
C3 C2 H2 120.5 . .
C1 C2 C3 119.0(3) . .
C1 C2 H2 120.5 . .
C8 C9 H9 120.6 . .
C10 C9 C8 118.9(3) . .
C10 C9 H9 120.6 . .
N1 C1 C2 122.7(3) . .
N1 C1 H1 118.6 . .
C2 C1 H1 118.6 . .
N2 C10 C9 123.0(3) . .
N2 C10 H10 118.5 . .
C9 C10 H10 118.5 . .
N1 C5 C4 123.0(3) . .
N1 C5 H5 118.5 . .
C4 C5 H5 118.5 . .

loop_
_geom_bond_atom_site_label_1
_geom_bond_atom_site_label_2
_geom_bond_distance
_geom_bond_site_symmetry_2
Bi1 Br3 3.0325(14) .
Bi1 Br3 3.0779(9) 2_566
Bi1 Br2 2.6437(8) .
Bi1 Br1 2.6667(12) .
Bi1 N2 2.592(3) 1_445
Bi1 N1 2.454(3) .
Br3 Bi1 3.0780(9) 2_566
N2 Bi1 2.592(3) 1_665
N2 C6 1.337(5) .
N2 C10 1.337(4) .
N1 C1 1.327(4) .
N1 C5 1.339(4) .
C4 H4 0.9500 .
C4 C3 1.392(5) .
C4 C5 1.370(5) .
C8 C7 1.377(5) .
C8 C3 1.478(5) .
C8 C9 1.397(5) .
C7 H7 0.9500 .
C7 C6 1.375(5) .
C3 C2 1.394(5) .
C6 H6 0.9500 .
C2 H2 0.9500 .
C2 C1 1.383(5) .
C9 H9 0.9500 .
C9 C10 1.379(5) .
C1 H1 0.9500 .
C10 H10 0.9500 .
C5 H5 0.9500 .
